data_1554102
loop_
_publ_author_name
'Ivanova, Lena V.'
'Wang, Denan'
'Lindeman, Sergey'
'Ivanov, Maxim V.'
'Rathore, Rajendra'

_publ_section_title
;
 Probing Charge Delocalization in Solid State Polychromophoric Cation
 Radicals Using X-ray Crystallography and DFT Calculations
;
_journal_issue 17
_journal_name_full 'The Journal of Physical Chemistry C'
_journal_page_first 9339
_journal_paper_doi 10.1021/acs.jpcc.8b02184
_journal_volume 122
_journal_year 2018
_chemical_formula_sum 'C26 H26 O4'
_chemical_formula_weight 402.47
_space_group_IT_number 62
_space_group_name_Hall '-P 2ac 2n'
_space_group_name_H-M_alt 'P n m a'
_symmetry_cell_setting orthorhombic
_symmetry_space_group_name_H-M 'P n m a'
_atom_sites_solution_hydrogens geom
_atom_sites_solution_primary direct
_atom_sites_solution_secondary difmap
_audit_creation_method SHELXL-97
_cell_angle_alpha 90.00
_cell_angle_beta 90.00
_cell_angle_gamma 90.00
_cell_formula_units_Z 4
_cell_length_a 9.0071(16)
_cell_length_b 15.226(3)
_cell_length_c 15.753(3)
_cell_measurement_reflns_used 4677
_cell_measurement_temperature 100(2)
_cell_measurement_theta_max 30
_cell_measurement_theta_min 3
_cell_volume 2160.4(7)
_computing_cell_refinement 'SAINT v7.60A (Bruker, 2009)'
_computing_data_collection 'APEX2-2009.5-1 (Bruker, 2009)'
_computing_data_reduction 'SADABS-2008/1 (Bruker, 2008)'
_computing_molecular_graphics 'XP v5.1 (Bruker, 1998)'
_computing_publication_material 'XCIF-2008/2 (Bruker, 2008)'
_computing_structure_refinement 'SHELXL-2008/4(Bruker, 2008)'
_computing_structure_solution 'XS/SHELXTL-2008/4 (Bruker, 2008)'
_diffrn_ambient_temperature 100(2)
_diffrn_measured_fraction_theta_full 0.994
_diffrn_measured_fraction_theta_max 0.964
_diffrn_measurement_device_type 'Bruker APEX2 CCD detector'
_diffrn_measurement_method '\w scans'
_diffrn_radiation_monochromator graphite
_diffrn_radiation_source 'fine-focus sealed tube'
_diffrn_radiation_type MoK\a
_diffrn_radiation_wavelength 0.71073
_diffrn_reflns_av_R_equivalents 0.0512
_diffrn_reflns_av_sigmaI/netI 0.0306
_diffrn_reflns_limit_h_max 12
_diffrn_reflns_limit_h_min 0
_diffrn_reflns_limit_k_max 22
_diffrn_reflns_limit_k_min 0
_diffrn_reflns_limit_l_max 23
_diffrn_reflns_limit_l_min 0
_diffrn_reflns_number 35789
_diffrn_reflns_theta_full 25.00
_diffrn_reflns_theta_max 32.08
_diffrn_reflns_theta_min 1.86
_exptl_absorpt_coefficient_mu 0.082
_exptl_absorpt_correction_T_max 0.9910
_exptl_absorpt_correction_T_min 0.9561
_exptl_absorpt_correction_type multi-scan
_exptl_absorpt_process_details
;
 SADABS. Program for empirical absorption correction of
 area-detector data. University of Goetingen. Germany. 
 Sheldrick, G. M. 1996
;
_exptl_crystal_colour colorless
_exptl_crystal_density_diffrn 1.237
_exptl_crystal_density_method 'not measured'
_exptl_crystal_description needle
_exptl_crystal_F_000 856
_exptl_crystal_size_max 0.55
_exptl_crystal_size_mid 0.11
_exptl_crystal_size_min 0.11
_refine_diff_density_max 0.712
_refine_diff_density_min -0.185
_refine_diff_density_rms 0.055
_refine_ls_extinction_method none
_refine_ls_goodness_of_fit_ref 1.005
_refine_ls_hydrogen_treatment constr
_refine_ls_matrix_type full
_refine_ls_number_parameters 152
_refine_ls_number_reflns 3761
_refine_ls_number_restraints 0
_refine_ls_restrained_S_all 1.005
_refine_ls_R_factor_all 0.0841
_refine_ls_R_factor_gt 0.0521
_refine_ls_shift/su_max 0.000
_refine_ls_shift/su_mean 0.000
_refine_ls_structure_factor_coef Fsqd
_refine_ls_weighting_details 'calc w=1/[\s^2^(Fo^2^)+(0.0819P)^2^+0.5746P] where P=(Fo^2^+2Fc^2^)/3'
_refine_ls_weighting_scheme calc
_refine_ls_wR_factor_gt 0.1361
_refine_ls_wR_factor_ref 0.1559
_reflns_number_gt 2596
_reflns_number_total 3761
_reflns_threshold_expression >2sigma(I)
_cod_data_source_file jp8b02184_si_007.cif
_cod_data_source_block raj17l
_cod_original_cell_volume 2160.4(6)
_cod_database_code 1554102

loop_
_symmetry_equiv_pos_as_xyz
'x, y, z'
'-x+1/2, -y, z+1/2'
'-x, y+1/2, -z'
'x+1/2, -y+1/2, -z+1/2'
'-x, -y, -z'
'x-1/2, y, -z-1/2'
'x, -y-1/2, z'
'-x-1/2, y-1/2, z-1/2'

loop_
_atom_site_label
_atom_site_type_symbol
_atom_site_fract_x
_atom_site_fract_y
_atom_site_fract_z
_atom_site_U_iso_or_equiv
_atom_site_adp_type
_atom_site_occupancy
_atom_site_symmetry_multiplicity
_atom_site_calc_flag
_atom_site_refinement_flags
O1 O 0.79345(10) 0.02847(6) 0.42176(6) 0.0267(2) Uani 1 1 d .
O2 O 0.93084(11) 0.03304(6) 0.27793(6) 0.0322(2) Uani 1 1 d .
C1 C 1.3022(2) -0.2500 0.42536(13) 0.0281(4) Uani 1 2 d S
C2 C 1.2330(2) -0.2500 0.50501(13) 0.0274(4) Uani 1 2 d S
C3 C 1.3182(2) -0.2500 0.57829(14) 0.0343(4) Uani 1 2 d S
H3A H 1.2719 -0.2500 0.6325 0.041 Uiso 1 2 calc SR
C4 C 1.4736(3) -0.2500 0.57159(17) 0.0424(6) Uani 1 2 d S
H4A H 1.5327 -0.2500 0.6216 0.051 Uiso 1 2 calc SR
C5 C 1.5413(2) -0.2500 0.49295(18) 0.0430(6) Uani 1 2 d S
H5A H 1.6466 -0.2500 0.4891 0.052 Uiso 1 2 calc SR
C6 C 1.4559(2) -0.2500 0.41935(16) 0.0370(5) Uani 1 2 d S
H6A H 1.5025 -0.2500 0.3653 0.044 Uiso 1 2 calc SR
C7 C 1.19449(19) -0.2500 0.35008(12) 0.0245(3) Uani 1 2 d S
C8 C 1.0622(2) -0.2500 0.50075(11) 0.0230(3) Uani 1 2 d S
C9 C 1.2706(2) -0.2500 0.26380(13) 0.0317(4) Uani 1 2 d S
H9A H 1.1953 -0.2500 0.2189 0.048 Uiso 1 2 calc SR
H9B H 1.3327 -0.3026 0.2585 0.048 Uiso 0.50 1 calc PR
H9C H 1.3327 -0.1974 0.2585 0.048 Uiso 0.50 1 calc PR
C10 C 0.9882(2) -0.2500 0.58767(12) 0.0297(4) Uani 1 2 d S
H10A H 1.0189 -0.1976 0.6192 0.044 Uiso 0.50 1 calc PR
H10B H 1.0182 -0.3027 0.6190 0.044 Uiso 0.50 1 calc PR
H10C H 0.8801 -0.2497 0.5807 0.044 Uiso 1 2 calc SR
C11 C 1.09342(13) -0.17029(8) 0.36594(8) 0.0228(2) Uani 1 1 d .
C12 C 1.02278(13) -0.17103(8) 0.44452(8) 0.0221(2) Uani 1 1 d .
C13 C 0.92177(13) -0.10538(8) 0.46560(8) 0.0223(2) Uani 1 1 d .
H13A H 0.8732 -0.1063 0.5191 0.027 Uiso 1 1 calc R
C14 C 0.89213(13) -0.03832(8) 0.40799(8) 0.0228(3) Uani 1 1 d .
C15 C 0.96702(14) -0.03605(8) 0.32971(8) 0.0241(3) Uani 1 1 d .
C16 C 1.06818(14) -0.10194(8) 0.30891(8) 0.0244(3) Uani 1 1 d .
H16A H 1.1195 -0.1002 0.2562 0.029 Uiso 1 1 calc R
C17 C 0.70538(14) 0.02236(9) 0.49674(9) 0.0285(3) Uani 1 1 d .
H17A H 0.6391 0.0733 0.5002 0.043 Uiso 1 1 calc R
H17B H 0.7703 0.0212 0.5466 0.043 Uiso 1 1 calc R
H17C H 0.6462 -0.0316 0.4949 0.043 Uiso 1 1 calc R
C18 C 1.0029(2) 0.03594(11) 0.19768(11) 0.0497(5) Uani 1 1 d .
H18A H 0.9691 0.0877 0.1662 0.074 Uiso 1 1 calc R
H18B H 0.9787 -0.0172 0.1655 0.074 Uiso 1 1 calc R
H18C H 1.1105 0.0393 0.2061 0.074 Uiso 1 1 calc R

loop_
_atom_site_aniso_label
_atom_site_aniso_U_11
_atom_site_aniso_U_22
_atom_site_aniso_U_33
_atom_site_aniso_U_23
_atom_site_aniso_U_13
_atom_site_aniso_U_12
O1 0.0240(4) 0.0204(4) 0.0356(5) 0.0000(4) -0.0006(4) 0.0045(3)
O2 0.0375(5) 0.0245(5) 0.0345(5) 0.0097(4) 0.0039(4) 0.0060(4)
C1 0.0239(8) 0.0153(7) 0.0452(11) 0.000 -0.0039(8) 0.000
C2 0.0261(8) 0.0145(7) 0.0415(10) 0.000 -0.0085(7) 0.000
C3 0.0365(10) 0.0210(8) 0.0453(12) 0.000 -0.0165(9) 0.000
C4 0.0387(11) 0.0217(9) 0.0667(16) 0.000 -0.0275(11) 0.000
C5 0.0249(9) 0.0278(10) 0.0763(17) 0.000 -0.0130(10) 0.000
C6 0.0253(9) 0.0221(9) 0.0636(15) 0.000 -0.0031(9) 0.000
C7 0.0205(8) 0.0176(7) 0.0354(9) 0.000 0.0019(7) 0.000
C8 0.0245(8) 0.0183(7) 0.0264(8) 0.000 -0.0044(6) 0.000
C9 0.0287(9) 0.0244(8) 0.0421(11) 0.000 0.0091(8) 0.000
C10 0.0370(10) 0.0248(8) 0.0271(9) 0.000 -0.0048(8) 0.000
C11 0.0205(5) 0.0171(5) 0.0308(6) -0.0010(4) -0.0009(4) -0.0012(4)
C12 0.0212(5) 0.0167(5) 0.0284(6) 0.0001(4) -0.0040(4) -0.0012(4)
C13 0.0207(5) 0.0194(5) 0.0269(6) -0.0012(4) -0.0025(4) -0.0010(4)
C14 0.0201(5) 0.0172(5) 0.0310(6) -0.0020(4) -0.0031(4) -0.0001(4)
C15 0.0246(6) 0.0176(5) 0.0302(6) 0.0037(4) -0.0032(5) -0.0008(4)
C16 0.0244(6) 0.0191(5) 0.0296(6) 0.0006(5) 0.0002(5) -0.0024(4)
C17 0.0228(6) 0.0229(6) 0.0397(7) -0.0029(5) 0.0026(5) 0.0006(5)
C18 0.0714(12) 0.0363(8) 0.0413(9) 0.0164(7) 0.0155(8) 0.0162(8)

loop_
_atom_type_symbol
_atom_type_description
_atom_type_scat_dispersion_real
_atom_type_scat_dispersion_imag
_atom_type_scat_source
C C 0.0033 0.0016 'International Tables Vol C Tables 4.2.6.8 and 6.1.1.4'
H H 0.0000 0.0000 'International Tables Vol C Tables 4.2.6.8 and 6.1.1.4'
O O 0.0106 0.0060 'International Tables Vol C Tables 4.2.6.8 and 6.1.1.4'

loop_
_geom_angle_atom_site_label_1
_geom_angle_atom_site_label_2
_geom_angle_atom_site_label_3
_geom_angle
_geom_angle_site_symmetry_1
_geom_angle_site_symmetry_3
C14 O1 C17 116.38(10) . .
C15 O2 C18 116.40(11) . .
C6 C1 C2 120.34(19) . .
C6 C1 C7 125.37(19) . .
C2 C1 C7 114.29(16) . .
C3 C2 C1 119.96(18) . .
C3 C2 C8 126.12(19) . .
C1 C2 C8 113.92(16) . .
C2 C3 C4 119.3(2) . .
C2 C3 H3A 120.3 . .
C4 C3 H3A 120.3 . .
C5 C4 C3 120.5(2) . .
C5 C4 H4A 119.7 . .
C3 C4 H4A 119.7 . .
C4 C5 C6 120.2(2) . .
C4 C5 H5A 119.9 . .
C6 C5 H5A 119.9 . .
C1 C6 C5 119.7(2) . .
C1 C6 H6A 120.2 . .
C5 C6 H6A 120.2 . .
C9 C7 C1 113.96(15) . .
C9 C7 C11 114.31(10) . .
C1 C7 C11 104.43(11) . .
C9 C7 C11 114.30(10) . 7
C1 C7 C11 104.43(11) . 7
C11 C7 C11 104.25(13) . 7
C10 C8 C12 114.70(10) . .
C10 C8 C12 114.71(10) . 7
C12 C8 C12 103.13(13) . 7
C10 C8 C2 113.43(15) . .
C12 C8 C2 104.84(10) . .
C12 C8 C2 104.84(10) 7 .
C7 C9 H9A 109.5 . .
C7 C9 H9B 109.5 . .
H9A C9 H9B 109.5 . .
C7 C9 H9C 109.5 . .
H9A C9 H9C 109.5 . .
H9B C9 H9C 109.5 . .
C8 C10 H10A 109.5 . .
C8 C10 H10B 109.5 . .
H10A C10 H10B 109.5 . .
C8 C10 H10C 109.5 . .
H10A C10 H10C 109.5 . .
H10B C10 H10C 109.5 . .
C12 C11 C16 120.32(11) . .
C12 C11 C7 114.13(11) . .
C16 C11 C7 125.55(12) . .
C13 C12 C11 120.35(11) . .
C13 C12 C8 125.16(12) . .
C11 C12 C8 114.45(11) . .
C12 C13 C14 119.78(11) . .
C12 C13 H13A 120.1 . .
C14 C13 H13A 120.1 . .
O1 C14 C13 124.51(11) . .
O1 C14 C15 115.63(11) . .
C13 C14 C15 119.86(11) . .
O2 C15 C16 124.59(12) . .
O2 C15 C14 115.27(11) . .
C16 C15 C14 120.13(11) . .
C15 C16 C11 119.50(12) . .
C15 C16 H16A 120.2 . .
C11 C16 H16A 120.2 . .
O1 C17 H17A 109.5 . .
O1 C17 H17B 109.5 . .
H17A C17 H17B 109.5 . .
O1 C17 H17C 109.5 . .
H17A C17 H17C 109.5 . .
H17B C17 H17C 109.5 . .
O2 C18 H18A 109.5 . .
O2 C18 H18B 109.5 . .
H18A C18 H18B 109.5 . .
O2 C18 H18C 109.5 . .
H18A C18 H18C 109.5 . .
H18B C18 H18C 109.5 . .

loop_
_geom_bond_atom_site_label_1
_geom_bond_atom_site_label_2
_geom_bond_distance
_geom_bond_site_symmetry_2
O1 C14 1.3680(14) .
O1 C17 1.4259(16) .
O2 C15 1.3706(15) .
O2 C18 1.4217(19) .
C1 C6 1.387(3) .
C1 C2 1.401(3) .
C1 C7 1.532(3) .
C2 C3 1.386(3) .
C2 C8 1.540(2) .
C3 C4 1.404(3) .
C3 H3A 0.9500 .
C4 C5 1.381(4) .
C4 H4A 0.9500 .
C5 C6 1.392(3) .
C5 H5A 0.9500 .
C6 H6A 0.9500 .
C7 C9 1.522(3) .
C7 C11 1.5375(16) .
C7 C11 1.5376(16) 7
C8 C10 1.523(3) .
C8 C12 1.5350(16) .
C8 C12 1.5350(16) 7
C9 H9A 0.9800 .
C9 H9B 0.9800 .
C9 H9C 0.9800 .
C10 H10A 0.9800 .
C10 H10B 0.9800 .
C10 H10C 0.9800 .
C11 C12 1.3918(17) .
C11 C16 1.3936(17) .
C12 C13 1.3919(17) .
C13 C14 1.3919(17) .
C13 H13A 0.9500 .
C14 C15 1.4059(18) .
C15 C16 1.3942(18) .
C16 H16A 0.9500 .
C17 H17A 0.9800 .
C17 H17B 0.9800 .
C17 H17C 0.9800 .
C18 H18A 0.9800 .
C18 H18B 0.9800 .
C18 H18C 0.9800 .

loop_
_geom_torsion_atom_site_label_1
_geom_torsion_atom_site_label_2
_geom_torsion_atom_site_label_3
_geom_torsion_atom_site_label_4
_geom_torsion
_geom_torsion_site_symmetry_1
_geom_torsion_site_symmetry_4
C6 C1 C2 C3 0.0 . .
C7 C1 C2 C3 180.0 . .
C6 C1 C2 C8 180.0 . .
C7 C1 C2 C8 0.0 . .
C1 C2 C3 C4 0.0 . .
C8 C2 C3 C4 180.0 . .
C2 C3 C4 C5 0.0 . .
C3 C4 C5 C6 0.0 . .
C2 C1 C6 C5 0.0 . .
C7 C1 C6 C5 180.0 . .
C4 C5 C6 C1 0.0 . .
C6 C1 C7 C9 0.0 . .
C2 C1 C7 C9 180.0 . .
C6 C1 C7 C11 -125.41(8) . .
C2 C1 C7 C11 54.59(8) . .
C6 C1 C7 C11 125.41(8) . 7
C2 C1 C7 C11 -54.59(8) . 7
C3 C2 C8 C10 0.0 . .
C1 C2 C8 C10 180.0 . .
C3 C2 C8 C12 125.87(9) . .
C1 C2 C8 C12 -54.13(9) . .
C3 C2 C8 C12 -125.88(9) . 7
C1 C2 C8 C12 54.12(9) . 7
C9 C7 C11 C12 179.32(12) . .
C1 C7 C11 C12 -55.50(14) . .
C11 C7 C11 C12 53.82(17) 7 .
C9 C7 C11 C16 0.30(19) . .
C1 C7 C11 C16 125.49(14) . .
C11 C7 C11 C16 -125.20(12) 7 .
C16 C11 C12 C13 2.54(18) . .
C7 C11 C12 C13 -176.53(11) . .
C16 C11 C12 C8 -179.59(11) . .
C7 C11 C12 C8 1.33(15) . .
C10 C8 C12 C13 -3.72(19) . .
C12 C8 C12 C13 121.71(12) 7 .
C2 C8 C12 C13 -128.79(14) . .
C10 C8 C12 C11 178.53(12) . .
C12 C8 C12 C11 -56.04(16) 7 .
C2 C8 C12 C11 53.46(14) . .
C11 C12 C13 C14 -0.45(18) . .
C8 C12 C13 C14 -178.08(11) . .
C17 O1 C14 C13 -6.79(17) . .
C17 O1 C14 C15 173.72(11) . .
C12 C13 C14 O1 178.96(11) . .
C12 C13 C14 C15 -1.57(18) . .
C18 O2 C15 C16 0.2(2) . .
C18 O2 C15 C14 -178.82(13) . .
O1 C14 C15 O2 0.09(16) . .
C13 C14 C15 O2 -179.43(11) . .
O1 C14 C15 C16 -178.95(11) . .
C13 C14 C15 C16 1.53(18) . .
O2 C15 C16 C11 -178.41(11) . .
C14 C15 C16 C11 0.53(18) . .
C12 C11 C16 C15 -2.56(18) . .
C7 C11 C16 C15 176.40(12) . .
